data_4083147
loop_
_publ_author_name
'Jim\'enez-Tenorio, Manuel'
'Puerta, M. Carmen'
'Valerga, Pedro'
'Ortu\~no, Manuel A.'
'Ujaque, Gregori'
'Lled\'os, Agust\?\'i'

_publ_section_title
;
 Counteranion-Dependent Reaction Pathways in the Protonation of Cationic
 Ruthenium--Vinylidene Complexes
;
_journal_issue 10
_journal_name_full Organometallics
_journal_page_first 2549
_journal_paper_doi 10.1021/om500179x
_journal_volume 33
_journal_year 2014
_chemical_formula_moiety 'C29 H40 Br Cl N2 P Ru, B F4, H2 O'
_chemical_formula_sum 'C29 H42 B Br Cl F4 N2 O P Ru'
_chemical_formula_weight 768.86
_chemical_name_common
;
[(\h^5^-C~5~Me~5~)Ru{PyNHP(^i^Pr~2~)CH=CHC~6~H~4~Br}Cl][BF~4~].H~2~O
;
_chemical_name_systematic
;
{\h^2^-[2-(4-Bromo-phenyl)-vinyl]-di(isopropyl)-(pyridin-2-yl-amine)-
phosphonium-\k^1^ N}-chloro-(\h^5^-pentamethylcyclopentadienyl)-ruthenium(II)
tetrafluoroborate hydrate
;
_space_group_IT_number 2
_symmetry_cell_setting triclinic
_symmetry_Int_Tables_number 2
_symmetry_space_group_name_Hall '-P 1'
_symmetry_space_group_name_H-M 'P -1'
_atom_sites_solution_hydrogens geom
_atom_sites_solution_primary direct
_atom_sites_solution_secondary difmap
_audit_creation_method SHELXL-97
_cell_angle_alpha 83.40(3)
_cell_angle_beta 82.61(3)
_cell_angle_gamma 87.53(3)
_cell_formula_units_Z 2
_cell_length_a 8.0391(16)
_cell_length_b 11.246(2)
_cell_length_c 18.767(4)
_cell_measurement_reflns_used 4048
_cell_measurement_temperature 293(2)
_cell_measurement_theta_max 24.910
_cell_measurement_theta_min 2.202
_cell_volume 1670.7(6)
_computing_cell_refinement 'SAINT (Bruker, 2001)'
_computing_data_collection 'SMART (Bruker, 2001)'
_computing_data_reduction 'SAINT (Bruker, 2001)'
_computing_molecular_graphics 'ORTEP-3 vers. 1.08 (Farrugia, 2005)'
_computing_publication_material 'SHELXTL (Sheldrick, 2001)'
_computing_structure_refinement 'SHELXTL (Sheldrick, 2001)'
_computing_structure_solution 'SHELXTL (Sheldrick, 2001)'
_diffrn_ambient_temperature 293(2)
_diffrn_measured_fraction_theta_full 0.983
_diffrn_measured_fraction_theta_max 0.983
_diffrn_measurement_device_type 'Bruker SMART APEX CCD area detector'
_diffrn_measurement_method '1700 omega scan frames, 0.3 deg, 10 sec'
_diffrn_radiation_monochromator graphite
_diffrn_radiation_probe x-ray
_diffrn_radiation_type MoK\a
_diffrn_radiation_wavelength 0.71073
_diffrn_reflns_av_R_equivalents 0.0275
_diffrn_reflns_av_sigmaI/netI 0.0447
_diffrn_reflns_limit_h_max 9
_diffrn_reflns_limit_h_min -9
_diffrn_reflns_limit_k_max 10
_diffrn_reflns_limit_k_min -13
_diffrn_reflns_limit_l_max 22
_diffrn_reflns_limit_l_min -22
_diffrn_reflns_number 11717
_diffrn_reflns_theta_full 25.00
_diffrn_reflns_theta_max 25.00
_diffrn_reflns_theta_min 1.10
_diffrn_source 'fine-focus sealed tube'
_diffrn_source_type 'Bruker SMART APEX'
_diffrn_standards_decay_% -0.0047
_diffrn_standards_number 0
_exptl_absorpt_coefficient_mu 1.840
_exptl_absorpt_correction_T_max 0.852
_exptl_absorpt_correction_T_min 0.654
_exptl_absorpt_correction_type multi-scan
_exptl_absorpt_process_details '(SADABS; Sheldrick, 2004)'
_exptl_crystal_colour red
_exptl_crystal_density_diffrn 1.528
_exptl_crystal_density_method 'not measured'
_exptl_crystal_description prism
_exptl_crystal_F_000 780
_exptl_crystal_size_max 0.57
_exptl_crystal_size_mid 0.18
_exptl_crystal_size_min 0.11
_refine_diff_density_max 1.886
_refine_diff_density_min -1.765
_refine_diff_density_rms 0.111
_refine_ls_extinction_method none
_refine_ls_goodness_of_fit_ref 1.043
_refine_ls_hydrogen_treatment constr
_refine_ls_matrix_type full
_refine_ls_number_parameters 379
_refine_ls_number_reflns 5794
_refine_ls_number_restraints 0
_refine_ls_restrained_S_all 1.043
_refine_ls_R_factor_all 0.0669
_refine_ls_R_factor_gt 0.0598
_refine_ls_shift/su_max 0.001
_refine_ls_shift/su_mean 0.000
_refine_ls_structure_factor_coef Fsqd
_refine_ls_weighting_details 'calc w=1/[\s^2^(Fo^2^)+(0.0950P)^2^+3.4752P] where P=(Fo^2^+2Fc^2^)/3'
_refine_ls_weighting_scheme calc
_refine_ls_wR_factor_gt 0.1583
_refine_ls_wR_factor_ref 0.1644
_reflns_number_gt 5137
_reflns_number_total 5794
_reflns_threshold_expression >2sigma(I)
_cod_data_source_file om500179x_si_003.cif
_cod_data_source_block pv0606
_cod_depositor_comments 'Adding full bibliography for 4083146--4083147.cif.'
_cod_database_code 4083147

loop_
_symmetry_equiv_pos_as_xyz
'x, y, z'
'-x, -y, -z'

loop_
_atom_site_label
_atom_site_type_symbol
_atom_site_fract_x
_atom_site_fract_y
_atom_site_fract_z
_atom_site_U_iso_or_equiv
_atom_site_adp_type
_atom_site_occupancy
_atom_site_symmetry_multiplicity
_atom_site_calc_flag
_atom_site_refinement_flags
_atom_site_disorder_assembly
_atom_site_disorder_group
Ru1 Ru 0.84223(5) 0.11411(4) 0.77392(2) 0.03359(16) Uani 1 1 d . . .
Br1 Br 0.4601(3) 0.31824(11) 1.13405(6) 0.1724(8) Uani 1 1 d . . .
Cl1 Cl 1.10525(19) 0.16976(16) 0.81326(9) 0.0594(4) Uani 1 1 d . . .
P1 P 0.69597(17) 0.34781(13) 0.67624(7) 0.0408(3) Uani 1 1 d . . .
N1 N 0.9699(5) 0.1565(4) 0.6634(2) 0.0359(9) Uani 1 1 d . . .
N2 N 0.7451(6) 0.2583(4) 0.6120(2) 0.0443(11) Uani 1 1 d . . .
H2 H 0.6733 0.2489 0.5830 0.053 Uiso 1 1 calc R . .
C1 C 0.6506(7) 0.0001(5) 0.8382(3) 0.0455(13) Uani 1 1 d . . .
C2 C 0.6538(7) -0.0171(5) 0.7634(3) 0.0444(13) Uani 1 1 d . . .
C3 C 0.8121(7) -0.0702(5) 0.7404(3) 0.0436(12) Uani 1 1 d . . .
C4 C 0.9108(7) -0.0796(5) 0.7977(3) 0.0452(13) Uani 1 1 d . . .
C5 C 0.8113(7) -0.0343(5) 0.8585(3) 0.0447(13) Uani 1 1 d . . .
C6 C 0.4959(8) 0.0288(7) 0.8880(4) 0.0640(18) Uani 1 1 d . . .
H6A H 0.4299 0.0902 0.8638 0.096 Uiso 1 1 calc R . .
H6B H 0.5279 0.0564 0.9307 0.096 Uiso 1 1 calc R . .
H6C H 0.4310 -0.0418 0.9012 0.096 Uiso 1 1 calc R . .
C7 C 0.5090(8) -0.0021(7) 0.7200(4) 0.0663(18) Uani 1 1 d . . .
H7A H 0.5479 0.0292 0.6712 0.099 Uiso 1 1 calc R . .
H7B H 0.4267 0.0524 0.7409 0.099 Uiso 1 1 calc R . .
H7C H 0.4596 -0.0783 0.7200 0.099 Uiso 1 1 calc R . .
C8 C 0.8586(9) -0.1134(6) 0.6677(3) 0.0598(16) Uani 1 1 d . . .
H8A H 0.9772 -0.1308 0.6605 0.090 Uiso 1 1 calc R . .
H8B H 0.8298 -0.0524 0.6308 0.090 Uiso 1 1 calc R . .
H8C H 0.7988 -0.1846 0.6653 0.090 Uiso 1 1 calc R . .
C9 C 1.0811(8) -0.1394(6) 0.7986(4) 0.0641(18) Uani 1 1 d . . .
H9A H 1.0697 -0.2196 0.8221 0.096 Uiso 1 1 calc R . .
H9B H 1.1485 -0.0952 0.8244 0.096 Uiso 1 1 calc R . .
H9C H 1.1340 -0.1417 0.7499 0.096 Uiso 1 1 calc R . .
C10 C 0.8621(9) -0.0428(7) 0.9331(3) 0.0647(18) Uani 1 1 d . . .
H10A H 0.7882 0.0073 0.9619 0.097 Uiso 1 1 calc R . .
H10B H 0.9752 -0.0168 0.9303 0.097 Uiso 1 1 calc R . .
H10C H 0.8554 -0.1243 0.9548 0.097 Uiso 1 1 calc R . .
C11 C 1.1230(6) 0.1022(5) 0.6532(3) 0.0438(12) Uani 1 1 d . . .
H11 H 1.1741 0.0741 0.6939 0.053 Uiso 1 1 calc R . .
C12 C 1.2075(7) 0.0859(6) 0.5867(3) 0.0531(15) Uani 1 1 d . . .
H12 H 1.3127 0.0477 0.5825 0.064 Uiso 1 1 calc R . .
C13 C 1.1338(8) 0.1271(7) 0.5271(3) 0.0608(17) Uani 1 1 d . . .
H13 H 1.1886 0.1174 0.4813 0.073 Uiso 1 1 calc R . .
C14 C 0.9778(8) 0.1832(6) 0.5346(3) 0.0557(16) Uani 1 1 d . . .
H14 H 0.9255 0.2105 0.4942 0.067 Uiso 1 1 calc R . .
C15 C 0.8995(7) 0.1983(5) 0.6039(3) 0.0402(12) Uani 1 1 d . . .
C16 C 0.5041(7) 0.4277(6) 0.6538(3) 0.0548(15) Uani 1 1 d . . .
H16 H 0.5342 0.4914 0.6146 0.066 Uiso 1 1 calc R . .
C17 C 0.3841(9) 0.3455(9) 0.6284(5) 0.089(3) Uani 1 1 d . . .
H17A H 0.3385 0.2908 0.6685 0.134 Uiso 1 1 calc R . .
H17B H 0.4433 0.3014 0.5917 0.134 Uiso 1 1 calc R . .
H17C H 0.2945 0.3926 0.6090 0.134 Uiso 1 1 calc R . .
C18 C 0.4152(11) 0.4845(9) 0.7182(5) 0.094(3) Uani 1 1 d . . .
H18A H 0.3173 0.5287 0.7045 0.141 Uiso 1 1 calc R . .
H18B H 0.4895 0.5378 0.7340 0.141 Uiso 1 1 calc R . .
H18C H 0.3826 0.4231 0.7568 0.141 Uiso 1 1 calc R . .
C19 C 0.8678(8) 0.4499(6) 0.6718(3) 0.0516(14) Uani 1 1 d . . .
H19 H 0.9634 0.4028 0.6886 0.062 Uiso 1 1 calc R . .
C20 C 0.9222(9) 0.5015(7) 0.5934(4) 0.073(2) Uani 1 1 d . . .
H20A H 0.8265 0.5371 0.5725 0.110 Uiso 1 1 calc R . .
H20B H 0.9697 0.4384 0.5661 0.110 Uiso 1 1 calc R . .
H20C H 1.0045 0.5611 0.5926 0.110 Uiso 1 1 calc R . .
C21 C 0.8302(12) 0.5515(7) 0.7202(5) 0.081(2) Uani 1 1 d . . .
H21A H 0.9298 0.5961 0.7191 0.121 Uiso 1 1 calc R . .
H21B H 0.7943 0.5182 0.7689 0.121 Uiso 1 1 calc R . .
H21C H 0.7431 0.6036 0.7027 0.121 Uiso 1 1 calc R . .
C22 C 0.6648(7) 0.2615(5) 0.7614(3) 0.0422(12) Uani 1 1 d . . .
H22 H 0.5863 0.2015 0.7687 0.051 Uiso 1 1 calc R . .
C23 C 0.7541(8) 0.2800(5) 0.8184(3) 0.0509(14) Uani 1 1 d . . .
H23 H 0.8689 0.2913 0.8077 0.061 Uiso 1 1 calc R . .
C25 C 0.6785(10) 0.2829(6) 0.8940(3) 0.0625(18) Uani 1 1 d . . .
C26 C 0.5108(13) 0.3130(8) 0.9116(4) 0.093(3) Uani 1 1 d . . .
H26 H 0.4413 0.3272 0.8754 0.112 Uiso 1 1 calc R . .
C27 C 0.4442(17) 0.3224(9) 0.9843(6) 0.119(4) Uani 1 1 d . . .
H27 H 0.3311 0.3408 0.9969 0.142 Uiso 1 1 calc R . .
C28 C 0.5533(19) 0.3031(8) 1.0359(4) 0.108(4) Uani 1 1 d . . .
C29 C 0.7149(17) 0.2724(10) 1.0210(5) 0.110(4) Uani 1 1 d . . .
H29 H 0.7833 0.2571 1.0576 0.132 Uiso 1 1 calc R . .
C30 C 0.7777(14) 0.2639(8) 0.9501(4) 0.090(3) Uani 1 1 d . . .
H30 H 0.8911 0.2446 0.9391 0.108 Uiso 1 1 calc R . .
F1 F 0.5897(7) 0.1577(5) 0.4833(3) 0.1054(17) Uani 1 1 d . . .
F2 F 0.6495(8) 0.3480(5) 0.4622(3) 0.1116(18) Uani 1 1 d . . .
F3 F 0.4501(6) 0.2815(5) 0.4064(3) 0.1102(18) Uani 1 1 d . . .
F4 F 0.7172(9) 0.2313(7) 0.3759(3) 0.143(3) Uani 1 1 d . . .
B1 B 0.6009(11) 0.2514(7) 0.4297(5) 0.063(2) Uani 1 1 d . . .
O1A O 0.025(2) 0.4595(14) 0.0431(9) 0.164(7) Uiso 0.677(17) 1 d P A 1
H1O H 0.0402 0.4401 0.0900 0.247 Uiso 0.677(17) 1 d P A 1
H2O H 0.0000 0.5088 0.0501 0.247 Uiso 0.677(17) 1 d P A 1
O1B O -0.099(3) 0.509(2) 0.1047(14) 0.127(11) Uiso 0.323(17) 1 d P A 2
H3O H 0.0002 0.4901 0.1000 0.191 Uiso 0.323(17) 1 d P A 2
H4O H 0.0000 0.5388 0.0571 0.191 Uiso 0.323(17) 1 d P A 2

loop_
_atom_site_aniso_label
_atom_site_aniso_U_11
_atom_site_aniso_U_22
_atom_site_aniso_U_33
_atom_site_aniso_U_23
_atom_site_aniso_U_13
_atom_site_aniso_U_12
Ru1 0.0332(2) 0.0417(3) 0.0254(2) -0.00223(16) -0.00361(15) 0.00088(16)
Br1 0.346(2) 0.0953(8) 0.0543(6) -0.0227(5) 0.0689(9) -0.0051(10)
Cl1 0.0477(8) 0.0830(11) 0.0525(9) -0.0183(8) -0.0141(7) -0.0075(7)
P1 0.0440(7) 0.0437(8) 0.0321(7) -0.0006(6) -0.0015(6) 0.0070(6)
N1 0.036(2) 0.043(2) 0.029(2) -0.0048(18) -0.0029(17) -0.0033(18)
N2 0.047(3) 0.055(3) 0.032(2) -0.008(2) -0.0101(19) 0.009(2)
C1 0.043(3) 0.049(3) 0.041(3) 0.004(2) 0.004(2) -0.008(2)
C2 0.040(3) 0.049(3) 0.043(3) 0.004(2) -0.007(2) -0.011(2)
C3 0.052(3) 0.038(3) 0.039(3) 0.000(2) -0.002(2) -0.003(2)
C4 0.051(3) 0.040(3) 0.044(3) 0.002(2) -0.007(2) -0.001(2)
C5 0.049(3) 0.048(3) 0.035(3) 0.004(2) -0.004(2) -0.001(2)
C6 0.051(4) 0.075(5) 0.060(4) 0.002(3) 0.009(3) -0.002(3)
C7 0.051(4) 0.083(5) 0.069(4) -0.001(4) -0.025(3) -0.010(3)
C8 0.083(5) 0.052(4) 0.045(3) -0.008(3) -0.006(3) -0.013(3)
C9 0.056(4) 0.061(4) 0.070(4) 0.005(3) -0.007(3) 0.014(3)
C10 0.077(5) 0.076(5) 0.041(3) 0.007(3) -0.018(3) 0.000(4)
C11 0.038(3) 0.050(3) 0.044(3) -0.005(2) -0.004(2) 0.000(2)
C12 0.040(3) 0.067(4) 0.052(4) -0.016(3) 0.005(3) 0.002(3)
C13 0.063(4) 0.084(5) 0.035(3) -0.022(3) 0.006(3) 0.004(3)
C14 0.061(4) 0.075(4) 0.029(3) -0.007(3) -0.003(3) 0.009(3)
C15 0.042(3) 0.043(3) 0.035(3) -0.009(2) -0.002(2) -0.001(2)
C16 0.049(3) 0.058(4) 0.053(4) 0.006(3) -0.005(3) 0.011(3)
C17 0.048(4) 0.112(7) 0.111(7) -0.019(5) -0.020(4) 0.008(4)
C18 0.086(6) 0.106(7) 0.085(6) -0.022(5) 0.000(5) 0.044(5)
C19 0.057(3) 0.051(3) 0.046(3) 0.000(3) -0.006(3) 0.002(3)
C20 0.070(4) 0.080(5) 0.061(4) 0.011(4) 0.009(3) -0.016(4)
C21 0.111(6) 0.055(4) 0.077(5) -0.017(4) -0.001(4) -0.009(4)
C22 0.047(3) 0.043(3) 0.033(3) 0.000(2) 0.002(2) 0.006(2)
C23 0.069(4) 0.049(3) 0.033(3) -0.006(2) -0.005(3) 0.009(3)
C25 0.099(5) 0.052(4) 0.032(3) -0.006(3) 0.005(3) 0.010(3)
C26 0.128(8) 0.088(6) 0.053(4) -0.010(4) 0.023(5) 0.027(5)
C27 0.171(11) 0.081(6) 0.081(7) -0.004(5) 0.055(7) 0.026(6)
C28 0.215(13) 0.063(5) 0.036(4) -0.009(4) 0.021(6) 0.014(6)
C29 0.173(11) 0.115(8) 0.040(4) -0.014(5) -0.004(6) 0.010(8)
C30 0.141(8) 0.094(6) 0.039(4) -0.019(4) -0.015(4) 0.010(5)
F1 0.114(4) 0.084(3) 0.106(4) 0.022(3) -0.006(3) 0.014(3)
F2 0.137(5) 0.095(4) 0.117(4) -0.017(3) -0.064(4) -0.001(3)
F3 0.084(3) 0.107(4) 0.147(5) 0.006(3) -0.058(3) -0.008(3)
F4 0.146(5) 0.173(6) 0.090(4) 0.000(4) 0.034(4) 0.045(5)
B1 0.071(5) 0.056(5) 0.064(5) -0.005(4) -0.013(4) 0.006(4)

loop_
_atom_type_symbol
_atom_type_description
_atom_type_scat_dispersion_real
_atom_type_scat_dispersion_imag
_atom_type_scat_source
C C 0.0033 0.0016 'International Tables Vol C Tables 4.2.6.8 and 6.1.1.4'
H H 0.0000 0.0000 'International Tables Vol C Tables 4.2.6.8 and 6.1.1.4'
B B 0.0013 0.0007 'International Tables Vol C Tables 4.2.6.8 and 6.1.1.4'
N N 0.0061 0.0033 'International Tables Vol C Tables 4.2.6.8 and 6.1.1.4'
F F 0.0171 0.0103 'International Tables Vol C Tables 4.2.6.8 and 6.1.1.4'
P P 0.1023 0.0942 'International Tables Vol C Tables 4.2.6.8 and 6.1.1.4'
Cl Cl 0.1484 0.1585 'International Tables Vol C Tables 4.2.6.8 and 6.1.1.4'
Br Br -0.2901 2.4595 'International Tables Vol C Tables 4.2.6.8 and 6.1.1.4'
Ru Ru -1.2594 0.8363 'International Tables Vol C Tables 4.2.6.8 and 6.1.1.4'
O O 0.0106 0.0060 'International Tables Vol C Tables 4.2.6.8 and 6.1.1.4'

loop_
_geom_angle_atom_site_label_1
_geom_angle_atom_site_label_2
_geom_angle_atom_site_label_3
_geom_angle
C22 Ru1 C5 124.4(2)
C22 Ru1 C23 37.7(2)
C5 Ru1 C23 109.4(2)
C22 Ru1 C1 91.8(2)
C5 Ru1 C1 38.0(2)
C23 Ru1 C1 96.2(2)
C22 Ru1 C2 92.1(2)
C5 Ru1 C2 63.7(2)
C23 Ru1 C2 117.9(2)
C1 Ru1 C2 38.2(2)
C22 Ru1 N1 92.41(18)
C5 Ru1 N1 140.13(19)
C23 Ru1 N1 109.42(19)
C1 Ru1 N1 142.68(19)
C2 Ru1 N1 104.62(18)
C22 Ru1 C4 153.1(2)
C5 Ru1 C4 38.1(2)
C23 Ru1 C4 146.5(2)
C1 Ru1 C4 63.0(2)
C2 Ru1 C4 62.5(2)
N1 Ru1 C4 102.08(19)
C22 Ru1 C3 124.7(2)
C5 Ru1 C3 62.4(2)
C23 Ru1 C3 154.8(2)
C1 Ru1 C3 62.2(2)
C2 Ru1 C3 37.0(2)
N1 Ru1 C3 85.26(18)
C4 Ru1 C3 36.5(2)
C22 Ru1 Cl1 113.61(17)
C5 Ru1 Cl1 91.91(16)
C23 Ru1 Cl1 81.26(18)
C1 Ru1 Cl1 126.04(16)
C2 Ru1 Cl1 152.25(16)
N1 Ru1 Cl1 85.41(12)
C4 Ru1 Cl1 90.32(16)
C3 Ru1 Cl1 121.23(15)
N2 P1 C22 109.7(3)
N2 P1 C16 105.0(3)
C22 P1 C16 111.8(3)
N2 P1 C19 107.7(3)
C22 P1 C19 111.1(3)
C16 P1 C19 111.4(3)
C15 N1 C11 117.1(4)
C15 N1 Ru1 127.4(3)
C11 N1 Ru1 112.7(3)
C15 N2 P1 121.4(4)
C15 N2 H2 119.3
P1 N2 H2 119.3
C5 C1 C2 107.5(5)
C5 C1 C6 126.6(5)
C2 C1 C6 125.1(5)
C5 C1 Ru1 70.0(3)
C2 C1 Ru1 71.3(3)
C6 C1 Ru1 132.0(5)
C3 C2 C1 107.7(5)
C3 C2 C7 124.8(6)
C1 C2 C7 126.8(5)
C3 C2 Ru1 74.0(3)
C1 C2 Ru1 70.6(3)
C7 C2 Ru1 128.7(4)
C4 C3 C2 108.9(5)
C4 C3 C8 127.0(5)
C2 C3 C8 124.1(5)
C4 C3 Ru1 70.5(3)
C2 C3 Ru1 69.0(3)
C8 C3 Ru1 128.6(4)
C3 C4 C5 107.6(5)
C3 C4 C9 126.4(6)
C5 C4 C9 125.6(5)
C3 C4 Ru1 73.0(3)
C5 C4 Ru1 68.4(3)
C9 C4 Ru1 129.4(4)
C1 C5 C4 108.1(5)
C1 C5 C10 126.7(5)
C4 C5 C10 124.4(5)
C1 C5 Ru1 72.1(3)
C4 C5 Ru1 73.5(3)
C10 C5 Ru1 128.1(4)
C1 C6 H6A 109.5
C1 C6 H6B 109.5
H6A C6 H6B 109.5
C1 C6 H6C 109.5
H6A C6 H6C 109.5
H6B C6 H6C 109.5
C2 C7 H7A 109.5
C2 C7 H7B 109.5
H7A C7 H7B 109.5
C2 C7 H7C 109.5
H7A C7 H7C 109.5
H7B C7 H7C 109.5
C3 C8 H8A 109.5
C3 C8 H8B 109.5
H8A C8 H8B 109.5
C3 C8 H8C 109.5
H8A C8 H8C 109.5
H8B C8 H8C 109.5
C4 C9 H9A 109.5
C4 C9 H9B 109.5
H9A C9 H9B 109.5
C4 C9 H9C 109.5
H9A C9 H9C 109.5
H9B C9 H9C 109.5
C5 C10 H10A 109.5
C5 C10 H10B 109.5
H10A C10 H10B 109.5
C5 C10 H10C 109.5
H10A C10 H10C 109.5
H10B C10 H10C 109.5
N1 C11 C12 124.0(5)
N1 C11 H11 118.0
C12 C11 H11 118.0
C13 C12 C11 118.3(5)
C13 C12 H12 120.8
C11 C12 H12 120.8
C12 C13 C14 119.8(5)
C12 C13 H13 120.1
C14 C13 H13 120.1
C13 C14 C15 119.0(6)
C13 C14 H14 120.5
C15 C14 H14 120.5
N1 C15 N2 118.8(4)
N1 C15 C14 121.8(5)
N2 C15 C14 119.4(5)
C18 C16 C17 108.9(7)
C18 C16 P1 111.0(5)
C17 C16 P1 111.7(5)
C18 C16 H16 108.4
C17 C16 H16 108.4
P1 C16 H16 108.4
C16 C17 H17A 109.5
C16 C17 H17B 109.5
H17A C17 H17B 109.5
C16 C17 H17C 109.5
H17A C17 H17C 109.5
H17B C17 H17C 109.5
C16 C18 H18A 109.5
C16 C18 H18B 109.5
H18A C18 H18B 109.5
C16 C18 H18C 109.5
H18A C18 H18C 109.5
H18B C18 H18C 109.5
C21 C19 C20 110.3(6)
C21 C19 P1 114.2(5)
C20 C19 P1 110.6(5)
C21 C19 H19 107.2
C20 C19 H19 107.2
P1 C19 H19 107.2
C19 C20 H20A 109.5
C19 C20 H20B 109.5
H20A C20 H20B 109.5
C19 C20 H20C 109.5
H20A C20 H20C 109.5
H20B C20 H20C 109.5
C19 C21 H21A 109.5
C19 C21 H21B 109.5
H21A C21 H21B 109.5
C19 C21 H21C 109.5
H21A C21 H21C 109.5
H21B C21 H21C 109.5
C23 C22 P1 122.4(5)
C23 C22 Ru1 72.4(3)
P1 C22 Ru1 113.9(3)
C23 C22 H22 118.8
P1 C22 H22 118.8
Ru1 C22 H22 83.8
C22 C23 C25 124.5(6)
C22 C23 Ru1 69.9(3)
C25 C23 Ru1 122.7(4)
C22 C23 H23 117.8
C25 C23 H23 117.8
Ru1 C23 H23 77.9
C26 C25 C30 117.6(7)
C26 C25 C23 121.8(7)
C30 C25 C23 120.5(7)
C25 C26 C27 120.5(10)
C25 C26 H26 119.8
C27 C26 H26 119.8
C28 C27 C26 117.5(10)
C28 C27 H27 121.2
C26 C27 H27 121.2
C29 C28 C27 123.5(8)
C29 C28 Br1 119.8(9)
C27 C28 Br1 116.7(10)
C28 C29 C30 118.2(10)
C28 C29 H29 120.9
C30 C29 H29 120.9
C29 C30 C25 122.7(10)
C29 C30 H30 118.7
C25 C30 H30 118.7
F4 B1 F3 111.9(8)
F4 B1 F1 112.0(7)
F3 B1 F1 111.9(7)
F4 B1 F2 108.2(8)
F3 B1 F2 107.5(6)
F1 B1 F2 105.0(7)

loop_
_geom_bond_atom_site_label_1
_geom_bond_atom_site_label_2
_geom_bond_distance
Ru1 C22 2.151(5)
Ru1 C5 2.165(5)
Ru1 C23 2.184(6)
Ru1 C1 2.193(5)
Ru1 C2 2.202(5)
Ru1 N1 2.203(4)
Ru1 C4 2.233(6)
Ru1 C3 2.266(6)
Ru1 Cl1 2.4555(16)
Br1 C28 1.921(8)
P1 N2 1.657(5)
P1 C22 1.767(5)
P1 C16 1.823(6)
P1 C19 1.822(7)
N1 C15 1.344(7)
N1 C11 1.351(7)
N2 C15 1.386(7)
N2 H2 0.8600
C1 C5 1.419(8)
C1 C2 1.437(8)
C1 C6 1.503(8)
C2 C3 1.419(8)
C2 C7 1.497(8)
C3 C4 1.409(8)
C3 C8 1.497(8)
C4 C5 1.437(8)
C4 C9 1.500(8)
C5 C10 1.501(8)
C6 H6A 0.9600
C6 H6B 0.9600
C6 H6C 0.9600
C7 H7A 0.9600
C7 H7B 0.9600
C7 H7C 0.9600
C8 H8A 0.9600
C8 H8B 0.9600
C8 H8C 0.9600
C9 H9A 0.9600
C9 H9B 0.9600
C9 H9C 0.9600
C10 H10A 0.9600
C10 H10B 0.9600
C10 H10C 0.9600
C11 C12 1.369(8)
C11 H11 0.9300
C12 C13 1.359(9)
C12 H12 0.9300
C13 C14 1.378(9)
C13 H13 0.9300
C14 C15 1.395(8)
C14 H14 0.9300
C16 C18 1.515(10)
C16 C17 1.519(11)
C16 H16 0.9800
C17 H17A 0.9600
C17 H17B 0.9600
C17 H17C 0.9600
C18 H18A 0.9600
C18 H18B 0.9600
C18 H18C 0.9600
C19 C21 1.535(9)
C19 C20 1.534(9)
C19 H19 0.9800
C20 H20A 0.9600
C20 H20B 0.9600
C20 H20C 0.9600
C21 H21A 0.9600
C21 H21B 0.9600
C21 H21C 0.9600
C22 C23 1.402(8)
C22 H22 0.9300
C23 C25 1.474(8)
C23 H23 0.9300
C25 C26 1.383(12)
C25 C30 1.393(11)
C26 C27 1.413(12)
C26 H26 0.9300
C27 C28 1.381(17)
C27 H27 0.9300
C28 C29 1.333(16)
C29 C30 1.373(11)
C29 H29 0.9300
C30 H30 0.9300
F1 B1 1.367(10)
F2 B1 1.399(10)
F3 B1 1.357(9)
F4 B1 1.317(10)
O1A H1O 0.905(16)
O1A H2O 0.606(16)
O1A H3O 1.151(16)
O1A H4O 0.965(16)
O1B H1O 1.35(3)
O1B H2O 1.22(3)
O1B H3O 0.81(3)
O1B H4O 1.15(3)

loop_
_geom_torsion_atom_site_label_1
_geom_torsion_atom_site_label_2
_geom_torsion_atom_site_label_3
_geom_torsion_atom_site_label_4
_geom_torsion
C22 Ru1 N1 C15 -36.3(5)
C5 Ru1 N1 C15 122.7(5)
C23 Ru1 N1 C15 -70.7(5)
C1 Ru1 N1 C15 59.9(6)
C2 Ru1 N1 C15 56.5(5)
C4 Ru1 N1 C15 120.9(5)
C3 Ru1 N1 C15 88.3(5)
Cl1 Ru1 N1 C15 -149.8(4)
C22 Ru1 N1 C11 163.7(4)
C5 Ru1 N1 C11 -37.3(5)
C23 Ru1 N1 C11 129.3(4)
C1 Ru1 N1 C11 -100.1(4)
C2 Ru1 N1 C11 -103.5(4)
C4 Ru1 N1 C11 -39.1(4)
C3 Ru1 N1 C11 -71.7(4)
Cl1 Ru1 N1 C11 50.2(4)
C22 P1 N2 C15 -71.0(5)
C16 P1 N2 C15 168.8(4)
C19 P1 N2 C15 50.0(5)
C22 Ru1 C1 C5 -151.4(4)
C23 Ru1 C1 C5 -113.9(4)
C2 Ru1 C1 C5 117.6(5)
N1 Ru1 C1 C5 112.2(4)
C4 Ru1 C1 C5 38.5(3)
C3 Ru1 C1 C5 79.8(4)
Cl1 Ru1 C1 C5 -30.2(4)
C22 Ru1 C1 C2 91.0(3)
C5 Ru1 C1 C2 -117.6(5)
C23 Ru1 C1 C2 128.6(3)
N1 Ru1 C1 C2 -5.4(5)
C4 Ru1 C1 C2 -79.0(4)
C3 Ru1 C1 C2 -37.7(3)
Cl1 Ru1 C1 C2 -147.7(3)
C22 Ru1 C1 C6 -29.8(6)
C5 Ru1 C1 C6 121.7(7)
C23 Ru1 C1 C6 7.8(6)
C2 Ru1 C1 C6 -120.8(7)
N1 Ru1 C1 C6 -126.2(6)
C4 Ru1 C1 C6 160.2(7)
C3 Ru1 C1 C6 -158.5(7)
Cl1 Ru1 C1 C6 91.5(6)
C5 C1 C2 C3 4.3(6)
C6 C1 C2 C3 -166.1(6)
Ru1 C1 C2 C3 65.2(4)
C5 C1 C2 C7 174.8(6)
C6 C1 C2 C7 4.3(10)
Ru1 C1 C2 C7 -124.4(6)
C5 C1 C2 Ru1 -60.9(4)
C6 C1 C2 Ru1 128.7(6)
C22 Ru1 C2 C3 153.8(3)
C5 Ru1 C2 C3 -78.3(3)
C23 Ru1 C2 C3 -177.4(3)
C1 Ru1 C2 C3 -115.8(5)
N1 Ru1 C2 C3 60.8(3)
C4 Ru1 C2 C3 -35.4(3)
Cl1 Ru1 C2 C3 -47.8(5)
C22 Ru1 C2 C1 -90.3(3)
C5 Ru1 C2 C1 37.5(3)
C23 Ru1 C2 C1 -61.6(4)
N1 Ru1 C2 C1 176.6(3)
C4 Ru1 C2 C1 80.4(3)
C3 Ru1 C2 C1 115.8(5)
Cl1 Ru1 C2 C1 68.0(5)
C22 Ru1 C2 C7 31.8(6)
C5 Ru1 C2 C7 159.6(6)
C23 Ru1 C2 C7 60.5(6)
C1 Ru1 C2 C7 122.1(7)
N1 Ru1 C2 C7 -61.3(6)
C4 Ru1 C2 C7 -157.5(6)
C3 Ru1 C2 C7 -122.0(7)
Cl1 Ru1 C2 C7 -169.8(4)
C1 C2 C3 C4 -3.6(6)
C7 C2 C3 C4 -174.2(6)
Ru1 C2 C3 C4 59.4(4)
C1 C2 C3 C8 173.8(5)
C7 C2 C3 C8 3.1(9)
Ru1 C2 C3 C8 -123.2(5)
C1 C2 C3 Ru1 -63.0(4)
C7 C2 C3 Ru1 126.3(6)
C22 Ru1 C3 C4 -152.6(3)
C5 Ru1 C3 C4 -38.1(3)
C23 Ru1 C3 C4 -114.8(5)
C1 Ru1 C3 C4 -81.3(4)
C2 Ru1 C3 C4 -120.2(5)
N1 Ru1 C3 C4 117.7(3)
Cl1 Ru1 C3 C4 36.0(4)
C22 Ru1 C3 C2 -32.4(4)
C5 Ru1 C3 C2 82.1(3)
C23 Ru1 C3 C2 5.4(6)
C1 Ru1 C3 C2 38.9(3)
N1 Ru1 C3 C2 -122.1(3)
C4 Ru1 C3 C2 120.2(5)
Cl1 Ru1 C3 C2 156.2(3)
C22 Ru1 C3 C8 85.1(6)
C5 Ru1 C3 C8 -160.4(6)
C23 Ru1 C3 C8 122.9(6)
C1 Ru1 C3 C8 156.5(6)
C2 Ru1 C3 C8 117.6(7)
N1 Ru1 C3 C8 -4.5(5)
C4 Ru1 C3 C8 -122.2(7)
Cl1 Ru1 C3 C8 -86.2(6)
C2 C3 C4 C5 1.4(6)
C8 C3 C4 C5 -175.8(5)
Ru1 C3 C4 C5 59.9(4)
C2 C3 C4 C9 174.7(6)
C8 C3 C4 C9 -2.6(10)
Ru1 C3 C4 C9 -126.8(6)
C2 C3 C4 Ru1 -58.5(4)
C8 C3 C4 Ru1 124.2(6)
C22 Ru1 C4 C3 56.7(6)
C5 Ru1 C4 C3 117.5(5)
C23 Ru1 C4 C3 135.7(4)
C1 Ru1 C4 C3 79.1(4)
C2 Ru1 C4 C3 35.9(3)
N1 Ru1 C4 C3 -64.4(3)
Cl1 Ru1 C4 C3 -149.8(3)
C22 Ru1 C4 C5 -60.8(6)
C23 Ru1 C4 C5 18.2(6)
C1 Ru1 C4 C5 -38.4(3)
C2 Ru1 C4 C5 -81.6(4)
N1 Ru1 C4 C5 178.1(3)
C3 Ru1 C4 C5 -117.5(5)
Cl1 Ru1 C4 C5 92.7(3)
C22 Ru1 C4 C9 -179.8(5)
C5 Ru1 C4 C9 -119.0(7)
C23 Ru1 C4 C9 -100.8(6)
C1 Ru1 C4 C9 -157.4(6)
C2 Ru1 C4 C9 159.4(6)
N1 Ru1 C4 C9 59.1(6)
C3 Ru1 C4 C9 123.5(7)
Cl1 Ru1 C4 C9 -26.3(6)
C2 C1 C5 C4 -3.5(6)
C6 C1 C5 C4 166.8(6)
Ru1 C1 C5 C4 -65.2(4)
C2 C1 C5 C10 -173.7(6)
C6 C1 C5 C10 -3.5(10)
Ru1 C1 C5 C10 124.6(6)
C2 C1 C5 Ru1 61.7(4)
C6 C1 C5 Ru1 -128.0(6)
C3 C4 C5 C1 1.3(6)
C9 C4 C5 C1 -172.0(6)
Ru1 C4 C5 C1 64.2(4)
C3 C4 C5 C10 171.8(6)
C9 C4 C5 C10 -1.5(10)
Ru1 C4 C5 C10 -125.2(6)
C3 C4 C5 Ru1 -62.9(4)
C9 C4 C5 Ru1 123.7(6)
C22 Ru1 C5 C1 35.4(4)
C23 Ru1 C5 C1 74.6(4)
C2 Ru1 C5 C1 -37.7(3)
N1 Ru1 C5 C1 -118.9(4)
C4 Ru1 C5 C1 -115.9(5)
C3 Ru1 C5 C1 -79.4(4)
Cl1 Ru1 C5 C1 156.0(3)
C22 Ru1 C5 C4 151.3(3)
C23 Ru1 C5 C4 -169.5(3)
C1 Ru1 C5 C4 115.9(5)
C2 Ru1 C5 C4 78.2(4)
N1 Ru1 C5 C4 -2.9(5)
C3 Ru1 C5 C4 36.5(3)
Cl1 Ru1 C5 C4 -88.1(3)
C22 Ru1 C5 C10 -87.5(6)
C23 Ru1 C5 C10 -48.3(6)
C1 Ru1 C5 C10 -122.9(7)
C2 Ru1 C5 C10 -160.6(6)
N1 Ru1 C5 C10 118.2(5)
C4 Ru1 C5 C10 121.2(7)
C3 Ru1 C5 C10 157.7(6)
Cl1 Ru1 C5 C10 33.1(5)
C15 N1 C11 C12 -1.1(8)
Ru1 N1 C11 C12 161.2(5)
N1 C11 C12 C13 0.2(10)
C11 C12 C13 C14 -0.2(10)
C12 C13 C14 C15 1.0(11)
C11 N1 C15 N2 -177.8(5)
Ru1 N1 C15 N2 23.0(7)
C11 N1 C15 C14 2.0(8)
Ru1 N1 C15 C14 -157.3(5)
P1 N2 C15 N1 36.5(7)
P1 N2 C15 C14 -143.2(5)
C13 C14 C15 N1 -2.0(10)
C13 C14 C15 N2 177.7(6)
N2 P1 C16 C18 163.0(6)
C22 P1 C16 C18 44.1(6)
C19 P1 C16 C18 -80.7(6)
N2 P1 C16 C17 41.2(6)
C22 P1 C16 C17 -77.6(6)
C19 P1 C16 C17 157.5(5)
N2 P1 C19 C21 171.0(5)
C22 P1 C19 C21 -68.8(6)
C16 P1 C19 C21 56.4(6)
N2 P1 C19 C20 46.0(5)
C22 P1 C19 C20 166.1(5)
C16 P1 C19 C20 -68.6(5)
N2 P1 C22 C23 124.1(5)
C16 P1 C22 C23 -119.9(5)
C19 P1 C22 C23 5.1(5)
N2 P1 C22 Ru1 40.4(4)
C16 P1 C22 Ru1 156.4(3)
C19 P1 C22 Ru1 -78.6(4)
C5 Ru1 C22 C23 76.9(4)
C1 Ru1 C22 C23 97.8(4)
C2 Ru1 C22 C23 136.0(4)
N1 Ru1 C22 C23 -119.3(3)
C4 Ru1 C22 C23 117.6(5)
C3 Ru1 C22 C23 154.8(3)
Cl1 Ru1 C22 C23 -33.3(4)
C5 Ru1 C22 P1 -164.8(3)
C23 Ru1 C22 P1 118.3(5)
C1 Ru1 C22 P1 -143.9(3)
C2 Ru1 C22 P1 -105.7(3)
N1 Ru1 C22 P1 -1.0(3)
C4 Ru1 C22 P1 -124.1(4)
C3 Ru1 C22 P1 -86.9(4)
Cl1 Ru1 C22 P1 85.1(3)
P1 C22 C23 C25 135.9(5)
Ru1 C22 C23 C25 -116.5(6)
P1 C22 C23 Ru1 -107.6(4)
C5 Ru1 C23 C22 -121.6(3)
C1 Ru1 C23 C22 -85.0(4)
C2 Ru1 C23 C22 -51.8(4)
N1 Ru1 C23 C22 67.5(4)
C4 Ru1 C23 C22 -133.4(4)
C3 Ru1 C23 C22 -55.5(6)
Cl1 Ru1 C23 C22 149.4(3)
C22 Ru1 C23 C25 118.8(7)
C5 Ru1 C23 C25 -2.8(6)
C1 Ru1 C23 C25 33.8(6)
C2 Ru1 C23 C25 66.9(6)
N1 Ru1 C23 C25 -173.7(5)
C4 Ru1 C23 C25 -14.6(8)
C3 Ru1 C23 C25 63.3(8)
Cl1 Ru1 C23 C25 -91.8(6)
C22 C23 C25 C26 -25.3(10)
Ru1 C23 C25 C26 -112.1(7)
C22 C23 C25 C30 159.6(7)
Ru1 C23 C25 C30 72.8(9)
C30 C25 C26 C27 -0.7(13)
C23 C25 C26 C27 -176.0(8)
C25 C26 C27 C28 1.4(14)
C26 C27 C28 C29 -2.5(16)
C26 C27 C28 Br1 179.3(7)
C27 C28 C29 C30 2.6(17)
Br1 C28 C29 C30 -179.2(7)
C28 C29 C30 C25 -1.8(16)
C26 C25 C30 C29 0.9(13)
C23 C25 C30 C29 176.2(8)
